data_4118768
loop_
_publ_author_name
'Ryo Shintani'
'Eleanor E. Maciver'
'Fumiko Tamakuni'
'Tamio Hayashi'

_publ_section_title
;
 Rhodium-Catalyzed Asymmetric Synthesis of Silicon-Stereogenic
 Dibenzooxasilines via Enantioselective Transmetalation
;
_journal_name_full 'Journal of the American Chemical Society'
_journal_page_first 16955
_journal_page_last 16958
_journal_paper_doi 10.1021/ja3076555
_journal_volume 134
_journal_year 2012
_chemical_absolute_configuration 'CHOOSE rm ad rmad syn or unk'
_chemical_formula_moiety 'C23 H24 O Si '
_chemical_formula_sum 'C23 H24 O Si'
_chemical_formula_weight 344.53
_space_group_IT_number 19
_symmetry_cell_setting orthorhombic
_symmetry_Int_Tables_number 19
_symmetry_space_group_name_Hall 'P 2ac 2ab'
_symmetry_space_group_name_H-M 'P 21 21 21'
_cell_angle_alpha 90.0000
_cell_angle_beta 90.0000
_cell_angle_gamma 90.0000
_cell_formula_units_Z 4
_cell_length_a 7.31328(17)
_cell_length_b 13.5237(3)
_cell_length_c 19.3724(4)
_cell_measurement_reflns_used 14132
_cell_measurement_temperature 93.1
_cell_measurement_theta_max 68.2
_cell_measurement_theta_min 3.3
_cell_volume 1915.98(7)
_computing_cell_refinement PROCESS-AUTO
_computing_data_collection PROCESS-AUTO
_computing_data_reduction CrystalStructure
_computing_publication_material 'CrystalStructure 3.8'
_computing_structure_refinement SHELXL
_computing_structure_solution SIR92
_diffrn_ambient_temperature 93(1)
_diffrn_detector_area_resol_mean 10.00
_diffrn_measured_fraction_theta_full 0.999
_diffrn_measured_fraction_theta_max 0.999
_diffrn_measurement_device_type 'Rigaku RAXIS-RAPID'
_diffrn_measurement_method \w
_diffrn_radiation_type 'Cu K\a'
_diffrn_radiation_wavelength 1.54187
_diffrn_reflns_av_R_equivalents 0.104
_diffrn_reflns_limit_h_max 8
_diffrn_reflns_limit_h_min -8
_diffrn_reflns_limit_k_max 16
_diffrn_reflns_limit_k_min -16
_diffrn_reflns_limit_l_max 23
_diffrn_reflns_limit_l_min -23
_diffrn_reflns_number 18130
_diffrn_reflns_theta_full 68.25
_diffrn_reflns_theta_max 68.25
_exptl_absorpt_coefficient_mu 1.119
_exptl_absorpt_correction_T_max 0.799
_exptl_absorpt_correction_T_min 0.623
_exptl_absorpt_correction_type multi-scan
_exptl_absorpt_process_details
;
    Higashi, T. (1995). Program for Absorption Correction.
    Rigaku Corporation, Tokyo, Japan.
;
_exptl_crystal_colour colorless
_exptl_crystal_density_diffrn 1.194
_exptl_crystal_description prism
_exptl_crystal_F_000 736.00
_exptl_crystal_size_max 0.30
_exptl_crystal_size_mid 0.30
_exptl_crystal_size_min 0.20
_refine_diff_density_max 0.34
_refine_diff_density_min -0.26
_refine_ls_abs_structure_details 'Flack, H. D. (1983), Acta Cryst. A39, 876-881.  1472 Friedel Pairs'
_refine_ls_abs_structure_Flack 0.01(4)
_refine_ls_extinction_method none
_refine_ls_goodness_of_fit_ref 0.975
_refine_ls_hydrogen_treatment refall
_refine_ls_number_parameters 228
_refine_ls_number_reflns 3496
_refine_ls_R_factor_gt 0.0570
_refine_ls_shift/su_max 0.0000
_refine_ls_structure_factor_coef Fsqd
_refine_ls_weighting_details 'w = 1/[\s^2^(Fo^2^)+(0.0472P)^2^+0.0000P] where P=(Fo^2^+2Fc^2^)/3'
_refine_ls_weighting_scheme calc
_refine_ls_wR_factor_ref 0.1199
_reflns_number_gt 2783
_reflns_number_total 3496
_reflns_threshold_expression F^2^>2.0\s(F^2^)
_cod_data_source_file ja3076555_si_002.cif
_cod_data_source_block '_20705yuki'
_cod_original_cell_volume 1915.98(8)
_cod_original_formula_sum 'C23 H24 O Si '
_cod_database_code 4118768

loop_
_symmetry_equiv_pos_site_id
_symmetry_equiv_pos_as_xyz
1 +X,+Y,+Z
2 1/2+X,1/2-Y,-Z
3 -X,1/2+Y,1/2-Z
4 1/2-X,-Y,1/2+Z

loop_
_atom_site_label
_atom_site_type_symbol
_atom_site_fract_x
_atom_site_fract_y
_atom_site_fract_z
_atom_site_U_iso_or_equiv
_atom_site_adp_type
_atom_site_occupancy
_atom_site_symmetry_multiplicity
_atom_site_calc_flag
_atom_site_refinement_flags
Si(1) Si -0.11416(12) -0.00413(6) -0.15671(4) 0.0268(2) Uani 1.00 1 d .
O(1) O -0.2677(3) -0.07502(15) -0.11658(10) 0.0296(5) Uani 1.00 1 d .
C(6) C -0.2892(4) -0.1016(2) -0.26674(15) 0.0273(7) Uani 1.00 1 d .
C(22) C -0.0750(4) 0.2071(2) -0.15206(16) 0.0320(7) Uani 1.00 1 d .
C(11) C -0.3684(5) -0.2382(2) -0.09700(15) 0.0310(8) Uani 1.00 1 d .
C(2) C -0.1130(4) 0.0410(2) -0.30215(14) 0.0289(7) Uani 1.00 1 d .
C(1) C -0.1735(4) -0.0223(2) -0.24989(14) 0.0267(7) Uani 1.00 1 d .
C(18) C -0.2896(4) 0.1389(2) -0.07127(15) 0.0309(8) Uani 1.00 1 d .
C(12) C -0.3244(4) -0.1640(2) -0.14384(15) 0.0278(7) Uani 1.00 1 d .
C(7) C -0.3432(4) -0.1790(2) -0.21534(15) 0.0285(7) Uani 1.00 1 d .
C(13) C 0.1215(4) -0.0507(2) -0.13438(15) 0.0296(7) Uani 1.00 1 d .
C(4) C -0.2886(4) -0.0454(2) -0.38550(16) 0.0325(8) Uani 1.00 1 d .
C(8) C -0.4051(4) -0.2715(2) -0.23635(16) 0.0298(7) Uani 1.00 1 d .
C(17) C -0.1616(4) 0.1228(2) -0.12441(15) 0.0290(7) Uani 1.00 1 d .
C(15) C 0.1529(5) -0.1507(2) -0.17005(16) 0.0384(8) Uani 1.00 1 d .
C(3) C -0.1662(4) 0.0304(2) -0.37072(15) 0.0296(7) Uani 1.00 1 d .
C(21) C -0.1126(5) 0.3008(2) -0.12796(16) 0.0328(8) Uani 1.00 1 d .
C(5) C -0.3494(4) -0.1094(2) -0.33559(15) 0.0302(7) Uani 1.00 1 d .
C(19) C -0.3247(5) 0.2335(2) -0.04588(16) 0.0352(8) Uani 1.00 1 d .
C(10) C -0.4293(4) -0.3284(2) -0.12040(16) 0.0325(8) Uani 1.00 1 d .
C(20) C -0.2370(4) 0.3142(2) -0.07471(16) 0.0327(8) Uani 1.00 1 d .
C(9) C -0.4488(4) -0.3458(2) -0.19012(16) 0.0323(8) Uani 1.00 1 d .
C(23) C -0.0978(5) 0.0990(2) -0.42641(16) 0.0370(8) Uani 1.00 1 d .
C(14) C 0.1325(5) -0.0662(2) -0.05577(16) 0.0477(9) Uani 1.00 1 d .
C(16) C 0.2674(4) 0.0213(2) -0.1563(2) 0.0486(10) Uani 1.00 1 d .
H(1) H -0.0323 0.0934 -0.2904 0.035 Uiso 1.00 1 c R
H(2) H -0.3313 -0.0531 -0.4315 0.039 Uiso 1.00 1 c R
H(3) H -0.4337 -0.1599 -0.3477 0.036 Uiso 1.00 1 c R
H(4) H -0.4178 -0.2842 -0.2843 0.036 Uiso 1.00 1 c R
H(5) H -0.4917 -0.4079 -0.2062 0.039 Uiso 1.00 1 c R
H(6) H -0.4581 -0.3791 -0.0883 0.039 Uiso 1.00 1 c R
H(7) H -0.3565 -0.2265 -0.0488 0.037 Uiso 1.00 1 c R
H(8) H 0.1140 -0.0028 -0.0323 0.057 Uiso 1.00 1 c R
H(11) H 0.1388 -0.1428 -0.2201 0.046 Uiso 1.00 1 c R
H(12) H 0.0632 -0.1988 -0.1531 0.046 Uiso 1.00 1 c R
H(13) H 0.2766 -0.1743 -0.1598 0.046 Uiso 1.00 1 c R
H(14) H 0.3849 -0.0131 -0.1599 0.058 Uiso 1.00 1 c R
H(15) H 0.2771 0.0744 -0.1221 0.058 Uiso 1.00 1 c R
H(16) H 0.2353 0.0496 -0.2013 0.058 Uiso 1.00 1 c R
H(17) H -0.3535 0.0841 -0.0523 0.037 Uiso 1.00 1 c R
H(18) H -0.4085 0.2425 -0.0089 0.042 Uiso 1.00 1 c R
H(19) H -0.2620 0.3789 -0.0580 0.039 Uiso 1.00 1 c R
H(20) H -0.0531 0.3563 -0.1479 0.039 Uiso 1.00 1 c R
H(21) H 0.0114 0.1991 -0.1882 0.038 Uiso 1.00 1 c R
H(22) H 0.0278 0.1192 -0.4159 0.044 Uiso 1.00 1 c R
H(9) H 0.2529 -0.0927 -0.0437 0.057 Uiso 1.00 1 c R
H(10) H 0.0374 -0.1129 -0.0413 0.057 Uiso 1.00 1 c R
H(23) H -0.1764 0.1576 -0.4286 0.044 Uiso 1.00 1 c R
H(24) H -0.1003 0.0648 -0.4710 0.044 Uiso 1.00 1 c R

loop_
_atom_site_aniso_label
_atom_site_aniso_U_11
_atom_site_aniso_U_22
_atom_site_aniso_U_33
_atom_site_aniso_U_12
_atom_site_aniso_U_13
_atom_site_aniso_U_23
Si(1) 0.0312(5) 0.0279(4) 0.0214(4) -0.0026(4) 0.0000(3) -0.0004(3)
O(1) 0.0397(14) 0.0268(11) 0.0222(10) -0.0056(10) 0.0017(9) -0.0017(9)
C(6) 0.0282(19) 0.0288(18) 0.0249(16) 0.0056(15) 0.0024(14) -0.0018(14)
C(22) 0.040(2) 0.0302(17) 0.0259(16) -0.0018(15) 0.0020(16) -0.0006(14)
C(11) 0.035(2) 0.0356(18) 0.0226(16) -0.0026(17) 0.0028(15) -0.0001(13)
C(2) 0.033(2) 0.0288(16) 0.0249(16) 0.0008(15) -0.0011(15) -0.0008(13)
C(1) 0.0292(18) 0.0296(19) 0.0214(15) 0.0060(14) -0.0003(13) -0.0013(13)
C(18) 0.036(2) 0.0321(18) 0.0241(16) -0.0057(16) -0.0012(15) 0.0018(14)
C(12) 0.0282(18) 0.0259(16) 0.0294(17) -0.0007(14) 0.0028(14) -0.0044(14)
C(7) 0.033(2) 0.0276(17) 0.0253(16) 0.0030(15) 0.0008(14) -0.0020(13)
C(13) 0.035(2) 0.0280(16) 0.0260(16) -0.0025(15) -0.0018(15) 0.0014(13)
C(4) 0.039(2) 0.0381(19) 0.0200(15) 0.0065(16) -0.0022(15) -0.0019(14)
C(8) 0.033(2) 0.0322(18) 0.0241(16) 0.0013(16) 0.0003(14) -0.0053(13)
C(17) 0.034(2) 0.0298(17) 0.0229(15) -0.0054(15) -0.0058(15) 0.0014(13)
C(15) 0.034(2) 0.041(2) 0.0396(19) 0.0056(17) -0.0023(17) 0.0006(16)
C(3) 0.0358(19) 0.0288(17) 0.0242(15) 0.0066(14) 0.0022(15) -0.0005(13)
C(21) 0.037(2) 0.0287(17) 0.0323(17) -0.0031(16) -0.0037(16) 0.0002(14)
C(5) 0.037(2) 0.0302(17) 0.0229(16) -0.0004(15) -0.0028(15) -0.0037(13)
C(19) 0.039(2) 0.0367(19) 0.0296(17) 0.0028(17) -0.0002(16) -0.0022(15)
C(10) 0.041(2) 0.0270(17) 0.0291(17) -0.0046(16) 0.0045(16) 0.0041(14)
C(20) 0.039(2) 0.0278(18) 0.0315(18) 0.0052(16) -0.0053(16) -0.0028(14)
C(9) 0.035(2) 0.0281(18) 0.0340(18) -0.0051(15) 0.0033(15) -0.0050(15)
C(23) 0.047(2) 0.0374(19) 0.0267(17) -0.0026(19) 0.0008(16) 0.0021(14)
C(14) 0.050(2) 0.061(2) 0.0321(19) 0.011(2) -0.0108(18) 0.0038(17)
C(16) 0.034(2) 0.044(2) 0.068(2) -0.0050(17) 0.002(2) 0.007(2)

loop_
_atom_type_symbol
_atom_type_description
_atom_type_scat_dispersion_real
_atom_type_scat_dispersion_imag
_atom_type_scat_source
C C 0.018 0.009
;
International Tables for Crystallography
(1992, Vol. C, Tables 4.2.6.8 and 6.1.1.4)
;
H H 0.000 0.000
;
International Tables for Crystallography
(1992, Vol. C, Table 6.1.1.4)
;
O O 0.049 0.032
;
International Tables for Crystallography
(1992, Vol. C, Tables 4.2.6.8 and 6.1.1.4)
;
Si Si 0.254 0.330
;
International Tables for Crystallography
(1992, Vol. C, Tables 4.2.6.8 and 6.1.1.4)
;

loop_
_geom_angle_atom_site_label_1
_geom_angle_atom_site_label_2
_geom_angle_atom_site_label_3
_geom_angle
_geom_angle_publ_flag
O(1) Si(1) C(1) 102.57(12) yes
O(1) Si(1) C(13) 108.45(12) yes
O(1) Si(1) C(17) 104.37(12) yes
C(1) Si(1) C(13) 112.89(13) yes
C(1) Si(1) C(17) 113.73(13) yes
C(13) Si(1) C(17) 113.67(14) yes
Si(1) O(1) C(12) 121.71(18) yes
C(1) C(6) C(7) 122.5(2) yes
C(1) C(6) C(5) 117.7(2) yes
C(7) C(6) C(5) 119.7(2) yes
C(17) C(22) C(21) 121.7(3) yes
C(12) C(11) C(10) 120.0(2) yes
C(1) C(2) C(3) 122.7(2) yes
Si(1) C(1) C(6) 117.7(2) yes
Si(1) C(1) C(2) 123.0(2) yes
C(6) C(1) C(2) 119.4(2) yes
C(17) C(18) C(19) 121.5(2) yes
O(1) C(12) C(11) 116.7(2) yes
O(1) C(12) C(7) 122.1(2) yes
C(11) C(12) C(7) 121.1(2) yes
C(6) C(7) C(12) 121.9(2) yes
C(6) C(7) C(8) 121.3(2) yes
C(12) C(7) C(8) 116.7(2) yes
Si(1) C(13) C(15) 109.1(2) yes
Si(1) C(13) C(14) 108.7(2) yes
Si(1) C(13) C(16) 111.5(2) yes
C(15) C(13) C(14) 108.5(2) yes
C(15) C(13) C(16) 109.7(2) yes
C(14) C(13) C(16) 109.3(2) yes
C(3) C(4) C(5) 121.9(2) yes
C(7) C(8) C(9) 122.6(2) yes
Si(1) C(17) C(22) 122.3(2) yes
Si(1) C(17) C(18) 120.8(2) yes
C(22) C(17) C(18) 116.8(2) yes
C(2) C(3) C(4) 116.9(2) yes
C(2) C(3) C(23) 121.8(2) yes
C(4) C(3) C(23) 121.3(2) yes
C(22) C(21) C(20) 120.2(2) yes
C(6) C(5) C(4) 121.3(2) yes
C(18) C(19) C(20) 119.7(3) yes
C(11) C(10) C(9) 120.5(2) yes
C(21) C(20) C(19) 120.0(2) yes
C(8) C(9) C(10) 119.1(2) yes
C(17) C(22) H(21) 119.2 no
C(21) C(22) H(21) 119.2 no
C(12) C(11) H(7) 120.0 no
C(10) C(11) H(7) 120.0 no
C(1) C(2) H(1) 118.7 no
C(3) C(2) H(1) 118.7 no
C(17) C(18) H(17) 119.3 no
C(19) C(18) H(17) 119.3 no
C(3) C(4) H(2) 119.1 no
C(5) C(4) H(2) 119.0 no
C(7) C(8) H(4) 118.7 no
C(9) C(8) H(4) 118.7 no
C(13) C(15) H(11) 109.5 no
C(13) C(15) H(12) 109.5 no
C(13) C(15) H(13) 109.5 no
H(11) C(15) H(12) 109.5 no
H(11) C(15) H(13) 109.5 no
H(12) C(15) H(13) 109.5 no
C(22) C(21) H(20) 119.9 no
C(20) C(21) H(20) 119.9 no
C(6) C(5) H(3) 119.3 no
C(4) C(5) H(3) 119.4 no
C(18) C(19) H(18) 120.1 no
C(20) C(19) H(18) 120.1 no
C(11) C(10) H(6) 119.7 no
C(9) C(10) H(6) 119.7 no
C(21) C(20) H(19) 120.0 no
C(19) C(20) H(19) 120.0 no
C(8) C(9) H(5) 120.4 no
C(10) C(9) H(5) 120.4 no
C(3) C(23) H(22) 109.5 no
C(3) C(23) H(23) 109.5 no
C(3) C(23) H(24) 109.5 no
H(22) C(23) H(23) 109.5 no
H(22) C(23) H(24) 109.5 no
H(23) C(23) H(24) 109.5 no
C(13) C(14) H(8) 109.5 no
C(13) C(14) H(9) 109.5 no
C(13) C(14) H(10) 109.5 no
H(8) C(14) H(9) 109.5 no
H(8) C(14) H(10) 109.5 no
H(9) C(14) H(10) 109.5 no
C(13) C(16) H(14) 109.5 no
C(13) C(16) H(15) 109.5 no
C(13) C(16) H(16) 109.5 no
H(14) C(16) H(15) 109.5 no
H(14) C(16) H(16) 109.5 no
H(15) C(16) H(16) 109.5 no

loop_
_geom_bond_atom_site_label_1
_geom_bond_atom_site_label_2
_geom_bond_distance
_geom_bond_publ_flag
Si(1) O(1) 1.669(2) yes
Si(1) C(1) 1.873(2) yes
Si(1) C(13) 1.885(3) yes
Si(1) C(17) 1.860(3) yes
O(1) C(12) 1.378(3) yes
C(6) C(1) 1.404(4) yes
C(6) C(7) 1.497(4) yes
C(6) C(5) 1.408(4) yes
C(22) C(17) 1.409(4) yes
C(22) C(21) 1.377(4) yes
C(11) C(12) 1.390(4) yes
C(11) C(10) 1.376(4) yes
C(2) C(1) 1.398(4) yes
C(2) C(3) 1.392(4) yes
C(18) C(17) 1.409(4) yes
C(18) C(19) 1.394(4) yes
C(12) C(7) 1.406(4) yes
C(7) C(8) 1.392(4) yes
C(13) C(15) 1.536(4) yes
C(13) C(14) 1.539(4) yes
C(13) C(16) 1.506(4) yes
C(4) C(3) 1.391(4) yes
C(4) C(5) 1.371(4) yes
C(8) C(9) 1.383(4) yes
C(3) C(23) 1.508(4) yes
C(21) C(20) 1.387(4) yes
C(19) C(20) 1.384(4) yes
C(10) C(9) 1.378(4) yes
C(22) H(21) 0.950 no
C(11) H(7) 0.950 no
C(2) H(1) 0.950 no
C(18) H(17) 0.950 no
C(4) H(2) 0.950 no
C(8) H(4) 0.950 no
C(15) H(11) 0.980 no
C(15) H(12) 0.980 no
C(15) H(13) 0.980 no
C(21) H(20) 0.950 no
C(5) H(3) 0.950 no
C(19) H(18) 0.950 no
C(10) H(6) 0.950 no
C(20) H(19) 0.950 no
C(9) H(5) 0.950 no
C(23) H(22) 0.980 no
C(23) H(23) 0.980 no
C(23) H(24) 0.980 no
C(14) H(8) 0.980 no
C(14) H(9) 0.980 no
C(14) H(10) 0.980 no
C(16) H(14) 0.980 no
C(16) H(15) 0.980 no
C(16) H(16) 0.980 no

loop_
_geom_contact_atom_site_label_1
_geom_contact_atom_site_label_2
_geom_contact_distance
_geom_contact_site_symmetry_2
Si(1) C(6) 2.814(3) .
Si(1) C(22) 2.873(3) .
Si(1) C(2) 2.883(2) .
Si(1) C(18) 2.851(3) .
Si(1) C(12) 2.665(3) .
Si(1) C(7) 3.112(3) .
Si(1) C(15) 2.794(3) .
Si(1) C(14) 2.789(3) .
Si(1) C(16) 2.812(3) .
O(1) C(6) 2.935(3) .
O(1) C(11) 2.357(3) .
O(1) C(1) 2.766(3) .
O(1) C(18) 3.028(3) .
O(1) C(7) 2.437(3) .
O(1) C(13) 2.886(4) .
O(1) C(17) 2.790(3) .
O(1) C(15) 3.403(4) .
O(1) C(14) 3.157(4) .
C(6) Si(1) 2.814(3) .
C(6) O(1) 2.935(3) .
C(6) C(2) 2.419(4) .
C(6) C(12) 2.539(4) .
C(6) C(4) 2.423(4) .
C(6) C(8) 2.519(4) .
C(6) C(3) 2.838(4) .
C(22) Si(1) 2.873(3) .
C(22) C(18) 2.401(4) .
C(22) C(19) 2.774(4) .
C(22) C(20) 2.397(4) .
C(22) C(16) 3.548(4) .
C(11) O(1) 2.357(3) .
C(11) C(7) 2.435(4) .
C(11) C(8) 2.750(4) .
C(11) C(9) 2.391(4) .
C(2) Si(1) 2.883(2) .
C(2) C(6) 2.419(4) .
C(2) C(4) 2.371(4) .
C(2) C(5) 2.747(4) .
C(2) C(9) 3.555(4) 3_454
C(2) C(23) 2.534(4) .
C(1) O(1) 2.766(3) .
C(1) C(12) 3.018(4) .
C(1) C(7) 2.544(4) .
C(1) C(13) 3.132(4) .
C(1) C(4) 2.776(4) .
C(1) C(17) 3.126(4) .
C(1) C(15) 3.332(4) .
C(1) C(3) 2.448(3) .
C(1) C(5) 2.407(4) .
C(18) Si(1) 2.851(3) .
C(18) O(1) 3.028(3) .
C(18) C(22) 2.401(4) .
C(18) C(21) 2.770(4) .
C(18) C(20) 2.403(4) .
C(12) Si(1) 2.665(3) .
C(12) C(6) 2.539(4) .
C(12) C(1) 3.018(4) .
C(12) C(8) 2.382(4) .
C(12) C(15) 3.531(4) .
C(12) C(10) 2.395(4) .
C(12) C(9) 2.770(4) .
C(7) Si(1) 3.112(3) .
C(7) O(1) 2.437(3) .
C(7) C(11) 2.435(4) .
C(7) C(1) 2.544(4) .
C(7) C(5) 2.513(4) .
C(7) C(10) 2.804(4) .
C(7) C(9) 2.434(4) .
C(13) O(1) 2.886(4) .
C(13) C(1) 3.132(4) .
C(13) C(17) 3.135(4) .
C(4) C(6) 2.423(4) .
C(4) C(2) 2.371(4) .
C(4) C(1) 2.776(4) .
C(4) C(10) 3.590(4) 3_454
C(4) C(23) 2.528(4) .
C(8) C(6) 2.519(4) .
C(8) C(11) 2.750(4) .
C(8) C(12) 2.382(4) .
C(8) C(5) 2.944(4) .
C(8) C(10) 2.381(4) .
C(17) O(1) 2.790(3) .
C(17) C(1) 3.126(4) .
C(17) C(13) 3.135(4) .
C(17) C(21) 2.434(4) .
C(17) C(19) 2.445(4) .
C(17) C(20) 2.816(4) .
C(17) C(14) 3.595(4) .
C(17) C(16) 3.480(4) .
C(15) Si(1) 2.794(3) .
C(15) O(1) 3.403(4) .
C(15) C(1) 3.332(4) .
C(15) C(12) 3.531(4) .
C(15) C(14) 2.496(4) .
C(15) C(16) 2.487(4) .
C(3) C(6) 2.838(4) .
C(3) C(1) 2.448(3) .
C(3) C(5) 2.415(4) .
C(3) C(10) 3.526(4) 3_454
C(3) C(9) 3.481(4) 3_454
C(21) C(18) 2.770(4) .
C(21) C(17) 2.434(4) .
C(21) C(19) 2.401(4) .
C(5) C(2) 2.747(4) .
C(5) C(1) 2.407(4) .
C(5) C(7) 2.513(4) .
C(5) C(8) 2.944(4) .
C(5) C(3) 2.415(4) .
C(19) C(22) 2.774(4) .
C(19) C(17) 2.445(4) .
C(19) C(21) 2.401(4) .
C(10) C(12) 2.395(4) .
C(10) C(7) 2.804(4) .
C(10) C(4) 3.590(4) 3_444
C(10) C(8) 2.381(4) .
C(10) C(3) 3.526(4) 3_444
C(20) C(22) 2.397(4) .
C(20) C(18) 2.403(4) .
C(20) C(17) 2.816(4) .
C(9) C(11) 2.391(4) .
C(9) C(2) 3.555(4) 3_444
C(9) C(12) 2.770(4) .
C(9) C(7) 2.434(4) .
C(9) C(3) 3.481(4) 3_444
C(23) C(2) 2.534(4) .
C(23) C(4) 2.528(4) .
C(14) Si(1) 2.789(3) .
C(14) O(1) 3.157(4) .
C(14) C(17) 3.595(4) .
C(14) C(15) 2.496(4) .
C(14) C(16) 2.484(5) .
C(16) Si(1) 2.812(3) .
C(16) C(22) 3.548(4) .
C(16) C(17) 3.480(4) .
C(16) C(15) 2.487(4) .
C(16) C(14) 2.484(5) .
Si(1) H(1) 2.967 .
Si(1) H(8) 2.932 .
Si(1) H(11) 2.906 .
Si(1) H(12) 2.935 .
Si(1) H(15) 3.125 .
Si(1) H(16) 2.794 .
Si(1) H(17) 2.929 .
Si(1) H(21) 2.962 .
Si(1) H(10) 2.896 .
O(1) H(7) 2.518 .
O(1) H(8) 3.379 .
O(1) H(12) 3.026 .
O(1) H(14) 2.804 1_455
O(1) H(17) 2.564 .
O(1) H(10) 2.714 .
O(1) H(24) 2.984 4_455
C(6) H(1) 3.270 .
C(6) H(2) 3.273 .
C(6) H(3) 2.049 .
C(6) H(4) 2.664 .
C(6) H(5) 3.115 3_454
C(6) H(11) 3.306 .
C(6) H(14) 3.375 1_455
C(6) H(20) 3.054 3_544
C(6) H(21) 3.486 3_544
C(22) H(1) 3.105 .
C(22) H(11) 3.236 3_554
C(22) H(15) 3.192 .
C(22) H(16) 3.255 .
C(22) H(17) 3.263 .
C(22) H(18) 3.417 2_555
C(22) H(19) 3.253 .
C(22) H(20) 2.026 .
C(11) H(5) 3.250 .
C(11) H(6) 2.023 .
C(11) H(12) 3.380 .
C(11) H(13) 2.994 1_455
C(11) H(22) 3.160 3_544
C(11) H(9) 3.550 1_455
C(11) H(10) 3.584 .
C(11) H(10) 3.423 2_445
C(11) H(23) 3.456 4_455
C(11) H(24) 3.392 4_455
C(2) H(2) 3.232 .
C(2) H(5) 2.977 3_454
C(2) H(11) 3.478 .
C(2) H(16) 3.212 .
C(2) H(20) 2.941 3_544
C(2) H(21) 3.205 .
C(2) H(22) 2.652 .
C(2) H(23) 2.950 .
C(2) H(24) 3.288 .
C(1) H(1) 2.033 .
C(1) H(3) 3.267 .
C(1) H(5) 3.019 3_454
C(1) H(11) 2.864 .
C(1) H(12) 3.494 .
C(1) H(16) 3.282 .
C(1) H(20) 3.060 3_544
C(1) H(21) 3.497 .
C(18) H(2) 3.076 4_455
C(18) H(8) 3.600 .
C(18) H(14) 3.584 1_455
C(18) H(15) 3.431 1_455
C(18) H(18) 2.043 .
C(18) H(18) 3.571 2_555
C(18) H(19) 3.262 .
C(18) H(21) 3.262 .
C(18) H(24) 3.466 4_455
C(12) H(4) 3.243 .
C(12) H(6) 3.252 .
C(12) H(7) 2.038 .
C(12) H(12) 2.878 .
C(12) H(13) 2.938 1_455
C(12) H(14) 2.963 1_455
C(12) H(10) 3.380 .
C(7) H(3) 2.661 .
C(7) H(4) 2.027 .
C(7) H(5) 3.286 .
C(7) H(7) 3.290 .
C(7) H(11) 3.560 .
C(7) H(12) 3.218 .
C(7) H(13) 2.983 1_455
C(7) H(14) 3.184 1_455
C(7) H(21) 3.478 3_544
C(13) H(8) 2.082 .
C(13) H(11) 2.079 .
C(13) H(12) 2.079 .
C(13) H(13) 2.079 .
C(13) H(14) 2.052 .
C(13) H(15) 2.052 .
C(13) H(16) 2.052 .
C(13) H(9) 2.082 .
C(13) H(10) 2.082 .
C(4) H(1) 3.230 .
C(4) H(3) 2.015 .
C(4) H(5) 3.032 3_454
C(4) H(6) 2.958 3_454
C(4) H(17) 3.435 4_454
C(4) H(20) 2.903 3_544
C(4) H(22) 3.265 .
C(4) H(23) 2.985 .
C(4) H(24) 2.619 .
C(8) H(3) 2.641 .
C(8) H(5) 2.036 .
C(8) H(6) 3.240 .
C(8) H(13) 3.057 1_455
C(8) H(15) 3.569 3_544
C(8) H(16) 2.976 3_544
C(8) H(21) 3.253 3_544
C(17) H(1) 3.375 .
C(17) H(8) 3.183 .
C(17) H(15) 3.274 .
C(17) H(16) 3.409 .
C(17) H(17) 2.048 .
C(17) H(18) 3.299 .
C(17) H(20) 3.287 .
C(17) H(21) 2.048 .
C(15) H(8) 3.348 .
C(15) H(14) 2.526 .
C(15) H(15) 3.310 .
C(15) H(16) 2.840 .
C(15) H(9) 2.673 .
C(15) H(10) 2.682 .
C(15) H(23) 3.224 3_544
C(3) H(1) 2.027 .
C(3) H(2) 2.030 .
C(3) H(3) 3.264 .
C(3) H(5) 3.029 3_454
C(3) H(6) 3.111 3_454
C(3) H(20) 2.871 3_544
C(3) H(22) 2.055 .
C(3) H(23) 2.055 .
C(3) H(24) 2.055 .
C(21) H(3) 3.393 3_454
C(21) H(11) 3.047 3_554
C(21) H(18) 3.259 .
C(21) H(18) 3.099 2_555
C(21) H(19) 2.036 .
C(21) H(21) 2.019 .
C(5) H(2) 2.012 .
C(5) H(4) 2.612 .
C(5) H(5) 3.070 3_454
C(5) H(19) 3.514 3_444
C(5) H(20) 2.997 3_544
C(19) H(2) 3.488 4_455
C(19) H(3) 3.074 3_454
C(19) H(17) 2.034 .
C(19) H(18) 3.240 2_555
C(19) H(19) 2.033 .
C(19) H(20) 3.257 .
C(10) H(4) 3.233 .
C(10) H(5) 2.032 .
C(10) H(7) 2.025 .
C(10) H(13) 3.090 1_455
C(10) H(22) 3.101 3_544
C(10) H(10) 3.241 2_445
C(10) H(23) 3.042 3_444
C(20) H(3) 2.860 3_454
C(20) H(8) 3.462 2_455
C(20) H(17) 3.255 .
C(20) H(18) 2.035 .
C(20) H(18) 2.997 2_555
C(20) H(20) 2.035 .
C(20) H(21) 3.250 .
C(9) H(4) 2.019 .
C(9) H(6) 2.025 .
C(9) H(7) 3.248 .
C(9) H(13) 3.123 1_455
C(9) H(16) 2.977 3_544
C(9) H(23) 3.578 3_444
C(23) H(1) 2.680 .
C(23) H(2) 2.676 .
C(23) H(6) 3.274 3_454
C(23) H(7) 2.951 4_454
C(23) H(12) 3.148 3_554
C(23) H(17) 3.495 4_454
C(23) H(9) 3.395 4_554
C(14) H(6) 2.962 2_545
C(14) H(7) 3.460 2_545
C(14) H(11) 3.348 .
C(14) H(12) 2.651 .
C(14) H(13) 2.703 .
C(14) H(14) 2.827 .
C(14) H(15) 2.527 .
C(14) H(16) 3.312 .
C(14) H(19) 3.445 2_555
C(16) H(1) 3.535 .
C(16) H(4) 3.074 3_554
C(16) H(5) 3.271 3_554
C(16) H(8) 2.672 .
C(16) H(11) 2.709 .
C(16) H(12) 3.331 .
C(16) H(13) 2.648 .
C(16) H(17) 3.531 1_655
C(16) H(21) 3.109 .
C(16) H(9) 2.675 .
C(16) H(10) 3.330 .
H(1) Si(1) 2.967 .
H(1) C(6) 3.270 .
H(1) C(22) 3.105 .
H(1) C(1) 2.033 .
H(1) C(4) 3.230 .
H(1) C(17) 3.375 .
H(1) C(3) 2.027 .
H(1) C(23) 2.680 .
H(1) C(16) 3.535 .
H(1) H(5) 3.482 3_454
H(1) H(12) 3.025 3_554
H(1) H(16) 2.675 .
H(1) H(20) 3.479 3_544
H(1) H(21) 2.462 .
H(1) H(22) 2.495 .
H(1) H(23) 3.006 .
H(1) H(24) 3.555 .
H(2) C(6) 3.273 .
H(2) C(2) 3.232 .
H(2) C(18) 3.076 4_454
H(2) C(3) 2.030 .
H(2) C(5) 2.012 .
H(2) C(19) 3.488 4_454
H(2) C(23) 2.676 .
H(2) H(3) 2.298 .
H(2) H(5) 3.556 3_454
H(2) H(6) 2.838 3_454
H(2) H(8) 2.942 4_454
H(2) H(17) 2.735 4_454
H(2) H(18) 3.549 3_444
H(2) H(18) 3.447 4_454
H(2) H(19) 3.120 3_444
H(2) H(20) 3.431 3_544
H(2) H(22) 3.525 .
H(2) H(10) 3.440 4_454
H(2) H(23) 3.067 .
H(2) H(24) 2.446 .
H(3) C(6) 2.049 .
H(3) C(1) 3.267 .
H(3) C(7) 2.661 .
H(3) C(4) 2.015 .
H(3) C(8) 2.641 .
H(3) C(3) 3.264 .
H(3) C(21) 3.393 3_444
H(3) C(19) 3.074 3_444
H(3) C(20) 2.860 3_444
H(3) H(2) 2.298 .
H(3) H(4) 2.084 .
H(3) H(18) 3.285 3_444
H(3) H(19) 2.927 3_444
H(3) H(20) 3.568 3_544
H(4) C(6) 2.664 .
H(4) C(12) 3.243 .
H(4) C(7) 2.027 .
H(4) C(5) 2.612 .
H(4) C(10) 3.233 .
H(4) C(9) 2.019 .
H(4) C(16) 3.074 3_544
H(4) H(3) 2.084 .
H(4) H(5) 2.321 .
H(4) H(14) 3.288 3_544
H(4) H(15) 2.829 3_544
H(4) H(16) 2.629 3_544
H(4) H(21) 3.028 3_544
H(5) C(6) 3.115 3_444
H(5) C(11) 3.250 .
H(5) C(2) 2.977 3_444
H(5) C(1) 3.019 3_444
H(5) C(7) 3.286 .
H(5) C(4) 3.032 3_444
H(5) C(8) 2.036 .
H(5) C(3) 3.029 3_444
H(5) C(5) 3.070 3_444
H(5) C(10) 2.032 .
H(5) C(16) 3.271 3_544
H(5) H(1) 3.482 3_444
H(5) H(2) 3.556 3_444
H(5) H(4) 2.321 .
H(5) H(6) 2.331 .
H(5) H(14) 3.060 3_544
H(5) H(16) 2.657 3_544
H(6) C(11) 2.023 .
H(6) C(12) 3.252 .
H(6) C(4) 2.958 3_444
H(6) C(8) 3.240 .
H(6) C(3) 3.111 3_444
H(6) C(9) 2.025 .
H(6) C(23) 3.274 3_444
H(6) C(14) 2.962 2_445
H(6) H(2) 2.838 3_444
H(6) H(5) 2.331 .
H(6) H(7) 2.322 .
H(6) H(8) 2.878 2_445
H(6) H(22) 3.147 3_544
H(6) H(9) 3.010 2_445
H(6) H(10) 2.513 2_445
H(6) H(23) 2.738 3_444
H(6) H(24) 3.510 3_444
H(7) O(1) 2.518 .
H(7) C(12) 2.038 .
H(7) C(7) 3.290 .
H(7) C(10) 2.025 .
H(7) C(9) 3.248 .
H(7) C(23) 2.951 4_455
H(7) C(14) 3.460 2_445
H(7) H(6) 2.322 .
H(7) H(13) 3.509 1_455
H(7) H(22) 3.256 3_544
H(7) H(22) 3.211 4_455
H(7) H(9) 3.382 1_455
H(7) H(9) 3.135 2_445
H(7) H(10) 3.268 .
H(7) H(10) 2.894 2_445
H(7) H(23) 2.521 4_455
H(7) H(24) 2.675 4_455
H(8) Si(1) 2.932 .
H(8) O(1) 3.379 .
H(8) C(18) 3.600 .
H(8) C(13) 2.082 .
H(8) C(17) 3.183 .
H(8) C(15) 3.348 .
H(8) C(20) 3.462 2_555
H(8) C(16) 2.672 .
H(8) H(2) 2.942 4_455
H(8) H(6) 2.878 2_545
H(8) H(12) 3.555 .
H(8) H(13) 3.591 .
H(8) H(14) 3.172 .
H(8) H(15) 2.354 .
H(8) H(16) 3.466 .
H(8) H(19) 2.586 2_555
H(8) H(9) 1.600 .
H(8) H(10) 1.600 .
H(11) Si(1) 2.906 .
H(11) C(6) 3.306 .
H(11) C(22) 3.236 3_544
H(11) C(2) 3.478 .
H(11) C(1) 2.864 .
H(11) C(7) 3.560 .
H(11) C(13) 2.079 .
H(11) C(21) 3.047 3_544
H(11) C(14) 3.348 .
H(11) C(16) 2.709 .
H(11) H(12) 1.600 .
H(11) H(13) 1.600 .
H(11) H(14) 2.770 .
H(11) H(16) 2.721 .
H(11) H(20) 2.634 3_544
H(11) H(21) 2.988 3_544
H(11) H(9) 3.582 .
H(11) H(10) 3.564 .
H(12) Si(1) 2.935 .
H(12) O(1) 3.026 .
H(12) C(11) 3.380 .
H(12) C(1) 3.494 .
H(12) C(12) 2.878 .
H(12) C(7) 3.218 .
H(12) C(13) 2.079 .
H(12) C(23) 3.148 3_544
H(12) C(14) 2.651 .
H(12) C(16) 3.331 .
H(12) H(1) 3.025 3_544
H(12) H(8) 3.555 .
H(12) H(11) 1.600 .
H(12) H(13) 1.600 .
H(12) H(14) 3.443 .
H(12) H(21) 3.414 3_544
H(12) H(22) 2.878 3_544
H(12) H(9) 2.911 .
H(12) H(10) 2.464 .
H(12) H(23) 2.638 3_544
H(13) C(11) 2.994 1_655
H(13) C(12) 2.938 1_655
H(13) C(7) 2.983 1_655
H(13) C(13) 2.079 .
H(13) C(8) 3.057 1_655
H(13) C(10) 3.090 1_655
H(13) C(9) 3.123 1_655
H(13) C(14) 2.703 .
H(13) C(16) 2.648 .
H(13) H(7) 3.509 1_655
H(13) H(8) 3.591 .
H(13) H(11) 1.600 .
H(13) H(12) 1.600 .
H(13) H(14) 2.319 .
H(13) H(15) 3.442 .
H(13) H(16) 3.148 .
H(13) H(9) 2.511 .
H(13) H(10) 3.002 .
H(13) H(23) 2.937 3_544
H(14) O(1) 2.804 1_655
H(14) C(6) 3.375 1_655
H(14) C(18) 3.584 1_655
H(14) C(12) 2.963 1_655
H(14) C(7) 3.184 1_655
H(14) C(13) 2.052 .
H(14) C(15) 2.526 .
H(14) C(14) 2.827 .
H(14) H(4) 3.288 3_554
H(14) H(5) 3.060 3_554
H(14) H(8) 3.172 .
H(14) H(11) 2.770 .
H(14) H(12) 3.443 .
H(14) H(13) 2.319 .
H(14) H(15) 1.600 .
H(14) H(16) 1.600 .
H(14) H(17) 3.120 1_655
H(14) H(9) 2.676 .
H(15) Si(1) 3.125 .
H(15) C(22) 3.192 .
H(15) C(18) 3.431 1_655
H(15) C(13) 2.052 .
H(15) C(8) 3.569 3_554
H(15) C(17) 3.274 .
H(15) C(15) 3.310 .
H(15) C(14) 2.527 .
H(15) H(4) 2.829 3_554
H(15) H(8) 2.354 .
H(15) H(13) 3.442 .
H(15) H(14) 1.600 .
H(15) H(16) 1.600 .
H(15) H(17) 3.024 1_655
H(15) H(19) 3.557 2_555
H(15) H(21) 2.874 .
H(15) H(9) 2.729 .
H(15) H(10) 3.455 .
H(16) Si(1) 2.794 .
H(16) C(22) 3.255 .
H(16) C(2) 3.212 .
H(16) C(1) 3.282 .
H(16) C(13) 2.052 .
H(16) C(8) 2.976 3_554
H(16) C(17) 3.409 .
H(16) C(15) 2.840 .
H(16) C(9) 2.977 3_554
H(16) C(14) 3.312 .
H(16) H(1) 2.675 .
H(16) H(4) 2.629 3_554
H(16) H(5) 2.657 3_554
H(16) H(8) 3.466 .
H(16) H(11) 2.721 .
H(16) H(13) 3.148 .
H(16) H(14) 1.600 .
H(16) H(15) 1.600 .
H(16) H(21) 2.614 .
H(17) Si(1) 2.929 .
H(17) O(1) 2.564 .
H(17) C(22) 3.263 .
H(17) C(4) 3.435 4_455
H(17) C(17) 2.048 .
H(17) C(19) 2.034 .
H(17) C(20) 3.255 .
H(17) C(23) 3.495 4_455
H(17) C(16) 3.531 1_455
H(17) H(2) 2.735 4_455
H(17) H(14) 3.120 1_455
H(17) H(15) 3.024 1_455
H(17) H(18) 2.335 .
H(17) H(24) 2.579 4_455
H(18) C(22) 3.417 2_455
H(18) C(18) 2.043 .
H(18) C(18) 3.571 2_455
H(18) C(17) 3.299 .
H(18) C(21) 3.259 .
H(18) C(21) 3.099 2_455
H(18) C(19) 3.240 2_455
H(18) C(20) 2.035 .
H(18) C(20) 2.997 2_455
H(18) H(2) 3.549 3_454
H(18) H(2) 3.447 4_455
H(18) H(3) 3.285 3_454
H(18) H(17) 2.335 .
H(18) H(19) 2.336 .
H(18) H(19) 3.325 2_455
H(18) H(20) 3.483 2_455
H(19) C(22) 3.253 .
H(19) C(18) 3.262 .
H(19) C(21) 2.036 .
H(19) C(5) 3.514 3_454
H(19) C(19) 2.033 .
H(19) C(14) 3.445 2_455
H(19) H(2) 3.120 3_454
H(19) H(3) 2.927 3_454
H(19) H(8) 2.586 2_455
H(19) H(15) 3.557 2_455
H(19) H(18) 2.336 .
H(19) H(18) 3.325 2_555
H(19) H(20) 2.336 .
H(19) H(9) 3.501 2_455
H(20) C(6) 3.054 3_554
H(20) C(22) 2.026 .
H(20) C(2) 2.941 3_554
H(20) C(1) 3.060 3_554
H(20) C(4) 2.903 3_554
H(20) C(17) 3.287 .
H(20) C(3) 2.871 3_554
H(20) C(5) 2.997 3_554
H(20) C(19) 3.257 .
H(20) C(20) 2.035 .
H(20) H(1) 3.479 3_554
H(20) H(2) 3.431 3_554
H(20) H(3) 3.568 3_554
H(20) H(11) 2.634 3_554
H(20) H(18) 3.483 2_555
H(20) H(19) 2.336 .
H(20) H(21) 2.314 .
H(21) Si(1) 2.962 .
H(21) C(6) 3.486 3_554
H(21) C(2) 3.205 .
H(21) C(1) 3.497 .
H(21) C(18) 3.262 .
H(21) C(7) 3.478 3_554
H(21) C(8) 3.253 3_554
H(21) C(17) 2.048 .
H(21) C(21) 2.019 .
H(21) C(20) 3.250 .
H(21) C(16) 3.109 .
H(21) H(1) 2.462 .
H(21) H(4) 3.028 3_554
H(21) H(11) 2.988 3_554
H(21) H(12) 3.414 3_554
H(21) H(15) 2.874 .
H(21) H(16) 2.614 .
H(21) H(20) 2.314 .
H(22) C(11) 3.160 3_554
H(22) C(2) 2.652 .
H(22) C(4) 3.265 .
H(22) C(3) 2.055 .
H(22) C(10) 3.101 3_554
H(22) H(1) 2.495 .
H(22) H(2) 3.525 .
H(22) H(6) 3.147 3_554
H(22) H(7) 3.256 3_554
H(22) H(7) 3.211 4_454
H(22) H(12) 2.878 3_554
H(22) H(9) 2.971 4_554
H(22) H(23) 1.600 .
H(22) H(24) 1.600 .
H(9) C(11) 3.550 1_655
H(9) C(13) 2.082 .
H(9) C(15) 2.673 .
H(9) C(23) 3.395 4_555
H(9) C(16) 2.675 .
H(9) H(6) 3.010 2_545
H(9) H(7) 3.382 1_655
H(9) H(7) 3.135 2_545
H(9) H(8) 1.600 .
H(9) H(11) 3.582 .
H(9) H(12) 2.911 .
H(9) H(13) 2.511 .
H(9) H(14) 2.676 .
H(9) H(15) 2.729 .
H(9) H(19) 3.501 2_555
H(9) H(22) 2.971 4_555
H(9) H(10) 1.600 .
H(9) H(23) 3.464 3_544
H(9) H(24) 2.929 4_555
H(10) Si(1) 2.896 .
H(10) O(1) 2.714 .
H(10) C(11) 3.584 .
H(10) C(11) 3.423 2_545
H(10) C(12) 3.380 .
H(10) C(13) 2.082 .
H(10) C(15) 2.682 .
H(10) C(10) 3.241 2_545
H(10) C(16) 3.330 .
H(10) H(2) 3.440 4_455
H(10) H(6) 2.513 2_545
H(10) H(7) 3.268 .
H(10) H(7) 2.894 2_545
H(10) H(8) 1.600 .
H(10) H(11) 3.564 .
H(10) H(12) 2.464 .
H(10) H(13) 3.002 .
H(10) H(15) 3.455 .
H(10) H(9) 1.600 .
H(10) H(23) 3.318 3_544
H(10) H(23) 3.480 4_455
H(10) H(24) 3.535 4_455
H(23) C(11) 3.456 4_454
H(23) C(2) 2.950 .
H(23) C(4) 2.985 .
H(23) C(15) 3.224 3_554
H(23) C(3) 2.055 .
H(23) C(10) 3.042 3_454
H(23) C(9) 3.578 3_454
H(23) H(1) 3.006 .
H(23) H(2) 3.067 .
H(23) H(6) 2.738 3_454
H(23) H(7) 2.521 4_454
H(23) H(12) 2.638 3_554
H(23) H(13) 2.937 3_554
H(23) H(22) 1.600 .
H(23) H(9) 3.464 3_554
H(23) H(10) 3.318 3_554
H(23) H(10) 3.480 4_454
H(23) H(24) 1.600 .
H(24) O(1) 2.984 4_454
H(24) C(11) 3.392 4_454
H(24) C(2) 3.288 .
H(24) C(18) 3.466 4_454
H(24) C(4) 2.619 .
H(24) C(3) 2.055 .
H(24) H(1) 3.555 .
H(24) H(2) 2.446 .
H(24) H(6) 3.510 3_454
H(24) H(7) 2.675 4_454
H(24) H(17) 2.579 4_454
H(24) H(22) 1.600 .
H(24) H(9) 2.929 4_554
H(24) H(10) 3.535 4_454
H(24) H(23) 1.600 .

loop_
_geom_torsion_atom_site_label_1
_geom_torsion_atom_site_label_2
_geom_torsion_atom_site_label_3
_geom_torsion_atom_site_label_4
_geom_torsion
O(1) Si(1) C(1) C(6) -14.5(2)
O(1) Si(1) C(1) C(2) 163.2(2)
C(1) Si(1) O(1) C(12) 36.4(2)
O(1) Si(1) C(13) C(15) 70.5(2)
O(1) Si(1) C(13) C(14) -47.6(2)
O(1) Si(1) C(13) C(16) -168.2(2)
C(13) Si(1) O(1) C(12) -83.2(2)
O(1) Si(1) C(17) C(22) -172.3(2)
O(1) Si(1) C(17) C(18) 6.6(2)
C(17) Si(1) O(1) C(12) 155.3(2)
C(1) Si(1) C(13) C(15) -42.5(2)
C(1) Si(1) C(13) C(14) -160.6(2)
C(1) Si(1) C(13) C(16) 78.8(2)
C(13) Si(1) C(1) C(6) 102.0(2)
C(13) Si(1) C(1) C(2) -80.3(2)
C(1) Si(1) C(17) C(22) -61.3(3)
C(1) Si(1) C(17) C(18) 117.6(2)
C(17) Si(1) C(1) C(6) -126.6(2)
C(17) Si(1) C(1) C(2) 51.1(3)
C(13) Si(1) C(17) C(22) 69.7(3)
C(13) Si(1) C(17) C(18) -111.3(2)
C(17) Si(1) C(13) C(15) -173.93(19)
C(17) Si(1) C(13) C(14) 67.9(2)
C(17) Si(1) C(13) C(16) -52.6(2)
Si(1) O(1) C(12) C(11) 147.1(2)
Si(1) O(1) C(12) C(7) -35.0(4)
C(1) C(6) C(7) C(12) 17.7(4)
C(1) C(6) C(7) C(8) -158.7(3)
C(7) C(6) C(1) Si(1) -9.1(4)
C(7) C(6) C(1) C(2) 173.1(3)
C(1) C(6) C(5) C(4) 3.8(4)
C(5) C(6) C(1) Si(1) 173.5(2)
C(5) C(6) C(1) C(2) -4.3(4)
C(7) C(6) C(5) C(4) -173.6(3)
C(5) C(6) C(7) C(12) -164.9(3)
C(5) C(6) C(7) C(8) 18.7(4)
C(17) C(22) C(21) C(20) 0.6(5)
C(21) C(22) C(17) Si(1) 179.5(2)
C(21) C(22) C(17) C(18) 0.5(4)
C(12) C(11) C(10) C(9) -0.7(5)
C(10) C(11) C(12) O(1) 178.8(3)
C(10) C(11) C(12) C(7) 0.9(5)
C(1) C(2) C(3) C(4) 1.8(4)
C(1) C(2) C(3) C(23) -179.4(3)
C(3) C(2) C(1) Si(1) -176.2(2)
C(3) C(2) C(1) C(6) 1.6(4)
C(17) C(18) C(19) C(20) 2.2(5)
C(19) C(18) C(17) Si(1) 179.1(2)
C(19) C(18) C(17) C(22) -1.9(4)
O(1) C(12) C(7) C(6) 4.8(4)
O(1) C(12) C(7) C(8) -178.7(2)
C(11) C(12) C(7) C(6) -177.4(3)
C(11) C(12) C(7) C(8) -0.9(4)
C(6) C(7) C(8) C(9) 177.3(3)
C(12) C(7) C(8) C(9) 0.8(5)
C(3) C(4) C(5) C(6) -0.5(5)
C(5) C(4) C(3) C(2) -2.4(4)
C(5) C(4) C(3) C(23) 178.8(3)
C(7) C(8) C(9) C(10) -0.5(5)
C(22) C(21) C(20) C(19) -0.4(5)
C(18) C(19) C(20) C(21) -1.0(5)
C(11) C(10) C(9) C(8) 0.5(5)
